data_4031247
loop_
_publ_author_name
'Ruckman, J.C.'
'Morrison, R.T.W.'
'Buck, R.H.'

_publ_section_title
;
 Structure and lattice parameters of dilead(II) pentaoxochromate(VI)
;
_journal_name_full
;
Journal of the Chemical Society. Dalton Transactions, Inorganic Chemistry 
(1972-)
;
_journal_page_first 426
_journal_page_last 427
_journal_volume 1972
_journal_year 1972
_chemical_formula_sum 'Cr Pb2'
_chemical_name_systematic 'Pb2 (Cr O5)'
_space_group_IT_number 12
_symmetry_space_group_name_Hall '-C 2y'
_symmetry_space_group_name_H-M 'C 1 2/m 1'
_cell_angle_alpha 90
_cell_angle_beta 115.1
_cell_angle_gamma 90
_cell_formula_units_Z 4
_cell_length_a 14.01
_cell_length_b 5.68
_cell_length_c 7.15
_cell_volume 515.245
_citation_journal_id_ASTM JCDTBI
_cod_data_source_file Ruckman_JCDTBI_1972_1829.cif
_cod_data_source_block Cr1Pb2
_cod_original_cell_volume 515.2452
_cod_original_formula_sum 'Cr1 Pb2'
_cod_database_code 4031247

loop_
_symmetry_equiv_pos_as_xyz
x,y,z
-x,y,-z
-x,-y,-z
x,-y,z
x+1/2,y+1/2,z
-x+1/2,y+1/2,-z
-x+1/2,-y+1/2,-z
x+1/2,-y+1/2,z

loop_
_atom_site_label
_atom_site_type_symbol
_atom_site_fract_x
_atom_site_fract_y
_atom_site_fract_z
_atom_site_occupancy
_atom_site_U_iso_or_equiv
Cr1 Cr+6 0.318 0.5 0.369 1 0.0
Pb1 Pb+2 0.145 0 0.105 1 0.0
Pb2 Pb+2 0.024 0.5 0.257 1 0.0
